data_7109411
loop_
_publ_author_name
'Tomoya Ishizuka'
'Yuta Saegusa'
'Yoshihito Shiota'
'Kazuhisa Ohtake'
'Kazunari Yoshizaw'
'Takahiko Kojima'

_publ_section_title
;
 Multiply-fused porphyrins-effects of extended pi-conjugation on the
 optical and electrochemical properties
;
_journal_name_full Chem.Commun.
_journal_page_first 5939
_journal_paper_doi 10.1039/c3cc42831a
_journal_volume 49
_journal_year 2013
_chemical_formula_sum 'C49 H25 N5 Zn'
_chemical_formula_weight 749.11
_chemical_name_systematic
;
?
;
_space_group_IT_number 14
_symmetry_cell_setting monoclinic
_symmetry_space_group_name_Hall '-P 2ybc'
_symmetry_space_group_name_H-M 'P 1 21/c 1'
_atom_sites_solution_hydrogens geom
_atom_sites_solution_primary direct
_atom_sites_solution_secondary difmap
_audit_creation_method SHELXL-97
_cell_angle_alpha 90.00
_cell_angle_beta 94.124(2)
_cell_angle_gamma 90.00
_cell_formula_units_Z 4
_cell_length_a 13.6200(15)
_cell_length_b 16.3270(18)
_cell_length_c 16.8358(19)
_cell_measurement_temperature 120(2)
_cell_volume 3734.1(7)
_computing_structure_refinement 'SHELXL-97 (Sheldrick, 1997)'
_computing_structure_solution 'SHELXS-97 (Sheldrick, 1990)'
_diffrn_ambient_temperature 120(2)
_diffrn_measured_fraction_theta_full 0.994
_diffrn_measured_fraction_theta_max 0.994
_diffrn_radiation_monochromator graphite
_diffrn_radiation_source 'fine-focus sealed tube'
_diffrn_radiation_type MoK\a
_diffrn_radiation_wavelength 0.71073
_diffrn_reflns_av_R_equivalents 0.0446
_diffrn_reflns_av_sigmaI/netI 0.0682
_diffrn_reflns_limit_h_max 15
_diffrn_reflns_limit_h_min -17
_diffrn_reflns_limit_k_max 20
_diffrn_reflns_limit_k_min -20
_diffrn_reflns_limit_l_max 21
_diffrn_reflns_limit_l_min -12
_diffrn_reflns_number 19936
_diffrn_reflns_theta_full 27.00
_diffrn_reflns_theta_max 27.00
_diffrn_reflns_theta_min 1.50
_exptl_absorpt_coefficient_mu 0.700
_exptl_absorpt_correction_T_max 0.9333
_exptl_absorpt_correction_T_min 0.7917
_exptl_crystal_density_diffrn 1.332
_exptl_crystal_density_method 'not measured'
_exptl_crystal_F_000 1536
_exptl_crystal_size_max 0.35
_exptl_crystal_size_mid 0.20
_exptl_crystal_size_min 0.10
_refine_diff_density_max 0.511
_refine_diff_density_min -0.549
_refine_diff_density_rms 0.068
_refine_ls_extinction_method none
_refine_ls_goodness_of_fit_ref 1.029
_refine_ls_hydrogen_treatment constr
_refine_ls_matrix_type full
_refine_ls_number_parameters 496
_refine_ls_number_reflns 8104
_refine_ls_number_restraints 0
_refine_ls_restrained_S_all 1.029
_refine_ls_R_factor_all 0.0870
_refine_ls_R_factor_gt 0.0498
_refine_ls_shift/su_max 0.000
_refine_ls_shift/su_mean 0.000
_refine_ls_structure_factor_coef Fsqd
_refine_ls_weighting_details 'calc w=1/[\s^2^(Fo^2^)+(0.0565P)^2^+0.0000P] where P=(Fo^2^+2Fc^2^)/3'
_refine_ls_weighting_scheme calc
_refine_ls_wR_factor_gt 0.1091
_refine_ls_wR_factor_ref 0.1198
_reflns_number_gt 5273
_reflns_number_total 8104
_reflns_threshold_expression >2sigma(I)
_cod_data_source_file c3cc42831a.txt
_cod_data_source_block gusa12
_cod_database_code 7109411

loop_
_symmetry_equiv_pos_as_xyz
'x, y, z'
'-x, y+1/2, -z+1/2'
'-x, -y, -z'
'x, -y-1/2, z-1/2'

loop_
_atom_site_label
_atom_site_type_symbol
_atom_site_fract_x
_atom_site_fract_y
_atom_site_fract_z
_atom_site_U_iso_or_equiv
_atom_site_adp_type
_atom_site_occupancy
_atom_site_symmetry_multiplicity
_atom_site_calc_flag
_atom_site_refinement_flags
Zn1 Zn 0.45561(2) 0.18908(2) 0.184376(19) 0.02905(11) Uani 1 1 d .
N1 N 0.49272(16) 0.25747(13) 0.07255(13) 0.0256(5) Uani 1 1 d .
N2 N 0.59307(15) 0.17802(13) 0.20789(13) 0.0244(5) Uani 1 1 d .
N3 N 0.43884(16) 0.07432(13) 0.25808(13) 0.0255(5) Uani 1 1 d .
N4 N 0.34299(17) 0.15124(15) 0.12184(14) 0.0340(6) Uani 1 1 d .
C1 C 0.4268(2) 0.28006(16) 0.01059(16) 0.0254(6) Uani 1 1 d .
C2 C 0.47678(19) 0.32989(16) -0.04395(16) 0.0272(6) Uani 1 1 d .
H2 H 0.4480 0.3550 -0.0909 0.033 Uiso 1 1 calc R
C3 C 0.5727(2) 0.33466(16) -0.01628(16) 0.0271(6) Uani 1 1 d .
H3 H 0.6236 0.3631 -0.0405 0.032 Uiso 1 1 calc R
C4 C 0.58261(19) 0.28855(15) 0.05667(15) 0.0234(6) Uani 1 1 d .
C5 C 0.66768(19) 0.26831(15) 0.10607(15) 0.0232(6) Uani 1 1 d .
C6 C 0.66598(19) 0.21636(16) 0.17189(15) 0.0238(6) Uani 1 1 d .
C7 C 0.76291(19) 0.19101(16) 0.20360(15) 0.0234(6) Uani 1 1 d .
C8 C 0.74617(19) 0.13318(16) 0.26097(15) 0.0240(6) Uani 1 1 d .
C9 C 0.64055(19) 0.12642(15) 0.26073(15) 0.0237(6) Uani 1 1 d .
C10 C 0.60877(19) 0.06390(16) 0.30918(15) 0.0246(6) Uani 1 1 d .
C11 C 0.5100(2) 0.03664(16) 0.30657(15) 0.0252(6) Uani 1 1 d .
C12 C 0.4674(2) -0.03206(16) 0.34560(17) 0.0296(6) Uani 1 1 d .
H12 H 0.5006 -0.0679 0.3830 0.035 Uiso 1 1 calc R
C13 C 0.3715(2) -0.03593(17) 0.31905(17) 0.0308(7) Uani 1 1 d .
H13 H 0.3244 -0.0746 0.3346 0.037 Uiso 1 1 calc R
C14 C 0.3543(2) 0.02971(16) 0.26261(16) 0.0265(6) Uani 1 1 d .
C15 C 0.2701(2) 0.04698(16) 0.21134(16) 0.0267(6) Uani 1 1 d .
C16 C 0.2716(2) 0.10220(17) 0.14836(17) 0.0297(6) Uani 1 1 d .
C17 C 0.18047(19) 0.10803(16) 0.09972(16) 0.0264(6) Uani 1 1 d .
C18 C 0.19801(19) 0.16398(17) 0.04040(16) 0.0272(6) Uani 1 1 d .
C19 C 0.2990(2) 0.18939(17) 0.05709(16) 0.0293(6) Uani 1 1 d .
C20 C 0.33105(19) 0.24830(16) 0.00508(15) 0.0256(6) Uani 1 1 d .
C21 C 0.77460(19) 0.28355(16) 0.09773(15) 0.0240(6) Uani 1 1 d .
C22 C 0.8315(2) 0.23502(16) 0.15547(15) 0.0251(6) Uani 1 1 d .
C23 C 0.9329(2) 0.23442(17) 0.15676(16) 0.0278(6) Uani 1 1 d .
H23 H 0.9707 0.2017 0.1944 0.033 Uiso 1 1 calc R
C24 C 0.9796(2) 0.28284(17) 0.10165(17) 0.0304(7) Uani 1 1 d .
H24 H 1.0494 0.2827 0.1019 0.037 Uiso 1 1 calc R
C25 C 0.9246(2) 0.33077(17) 0.04699(16) 0.0293(6) Uani 1 1 d .
H25 H 0.9572 0.3638 0.0106 0.035 Uiso 1 1 calc R
C26 C 0.8219(2) 0.33129(16) 0.04463(16) 0.0276(6) Uani 1 1 d .
H26 H 0.7849 0.3642 0.0068 0.033 Uiso 1 1 calc R
C27 C 0.70232(19) 0.03198(16) 0.35060(16) 0.0255(6) Uani 1 1 d .
C28 C 0.7843(2) 0.07309(16) 0.31997(15) 0.0258(6) Uani 1 1 d .
C29 C 0.8793(2) 0.05250(17) 0.34717(16) 0.0299(6) Uani 1 1 d .
H29 H 0.9338 0.0790 0.3261 0.036 Uiso 1 1 calc R
C30 C 0.8946(2) -0.00763(18) 0.40585(17) 0.0357(7) Uani 1 1 d .
H30 H 0.9598 -0.0222 0.4245 0.043 Uiso 1 1 calc R
C31 C 0.8152(2) -0.04617(18) 0.43696(18) 0.0367(7) Uani 1 1 d .
H31 H 0.8264 -0.0865 0.4772 0.044 Uiso 1 1 calc R
C32 C 0.7182(2) -0.02611(17) 0.40948(17) 0.0319(7) Uani 1 1 d .
H32 H 0.6641 -0.0524 0.4314 0.038 Uiso 1 1 calc R
C33 C 0.16739(19) 0.01333(16) 0.20350(16) 0.0262(6) Uani 1 1 d .
C34 C 0.1134(2) 0.05107(16) 0.13626(16) 0.0264(6) Uani 1 1 d .
C35 C 0.01712(19) 0.03013(17) 0.11596(17) 0.0286(6) Uani 1 1 d .
H35 H -0.0180 0.0544 0.0712 0.034 Uiso 1 1 calc R
C36 C -0.0280(2) -0.02778(18) 0.16263(18) 0.0351(7) Uani 1 1 d .
H36 H -0.0950 -0.0420 0.1501 0.042 Uiso 1 1 calc R
C37 C 0.0237(2) -0.06435(18) 0.22659(18) 0.0351(7) Uani 1 1 d .
H37 H -0.0079 -0.1045 0.2567 0.042 Uiso 1 1 calc R
C38 C 0.1213(2) -0.04367(16) 0.24806(17) 0.0307(7) Uani 1 1 d .
H38 H 0.1555 -0.0686 0.2929 0.037 Uiso 1 1 calc R
C39 C 0.24267(19) 0.26262(16) -0.05156(15) 0.0247(6) Uani 1 1 d .
C40 C 0.1633(2) 0.21130(16) -0.03007(16) 0.0260(6) Uani 1 1 d .
C41 C 0.0737(2) 0.21306(16) -0.07271(16) 0.0278(6) Uani 1 1 d .
H41 H 0.0212 0.1793 -0.0580 0.033 Uiso 1 1 calc R
C42 C 0.0612(2) 0.26554(18) -0.13813(17) 0.0332(7) Uani 1 1 d .
H42 H -0.0002 0.2666 -0.1688 0.040 Uiso 1 1 calc R
C43 C 0.1363(2) 0.31572(18) -0.15883(17) 0.0351(7) Uani 1 1 d .
H43 H 0.1257 0.3518 -0.2029 0.042 Uiso 1 1 calc R
C44 C 0.2284(2) 0.31427(17) -0.11573(16) 0.0296(6) Uani 1 1 d .
H44 H 0.2803 0.3486 -0.1308 0.036 Uiso 1 1 calc R
C45 C 0.3045(2) 0.3085(2) 0.2334(2) 0.0430(8) Uani 1 1 d .
H45 H 0.2653 0.2798 0.1936 0.052 Uiso 1 1 calc R
C46 C 0.2626(3) 0.3723(2) 0.2709(2) 0.0524(9) Uani 1 1 d .
H46 H 0.1960 0.3873 0.2576 0.063 Uiso 1 1 calc R
C47 C 0.3179(3) 0.4137(2) 0.3271(2) 0.0584(10) Uani 1 1 d .
H47 H 0.2906 0.4587 0.3538 0.070 Uiso 1 1 calc R
C48 C 0.4139(3) 0.3905(3) 0.3460(2) 0.0707(12) Uani 1 1 d .
H48 H 0.4539 0.4187 0.3857 0.085 Uiso 1 1 calc R
C49 C 0.4506(3) 0.3245(2) 0.3048(2) 0.0535(9) Uani 1 1 d .
H49 H 0.5168 0.3081 0.3173 0.064 Uiso 1 1 calc R
N5 N 0.39805(18) 0.28368(15) 0.24939(14) 0.0337(6) Uani 1 1 d .

loop_
_atom_site_aniso_label
_atom_site_aniso_U_11
_atom_site_aniso_U_22
_atom_site_aniso_U_33
_atom_site_aniso_U_23
_atom_site_aniso_U_13
_atom_site_aniso_U_12
Zn1 0.02531(18) 0.03131(19) 0.02991(19) 0.00457(16) -0.00226(13) -0.00051(15)
N1 0.0284(13) 0.0261(12) 0.0219(12) 0.0034(10) -0.0018(10) -0.0026(10)
N2 0.0225(11) 0.0259(12) 0.0247(12) 0.0066(10) 0.0014(10) -0.0002(10)
N3 0.0323(13) 0.0238(12) 0.0198(11) 0.0034(10) -0.0015(10) 0.0003(10)
N4 0.0305(13) 0.0367(14) 0.0337(14) 0.0162(12) -0.0051(11) -0.0087(11)
C1 0.0299(15) 0.0241(14) 0.0220(14) 0.0031(12) -0.0001(12) -0.0016(12)
C2 0.0312(15) 0.0279(15) 0.0217(14) 0.0056(12) -0.0026(12) -0.0021(12)
C3 0.0329(16) 0.0259(15) 0.0224(14) 0.0022(12) 0.0021(12) -0.0059(12)
C4 0.0272(14) 0.0220(14) 0.0209(13) -0.0002(11) 0.0008(11) -0.0009(11)
C5 0.0275(14) 0.0207(14) 0.0211(13) -0.0012(11) -0.0006(11) -0.0014(11)
C6 0.0289(15) 0.0203(13) 0.0219(14) -0.0013(11) 0.0007(12) 0.0041(11)
C7 0.0258(14) 0.0215(13) 0.0225(13) -0.0031(12) -0.0002(11) 0.0010(12)
C8 0.0253(14) 0.0249(14) 0.0212(14) -0.0043(12) -0.0025(11) 0.0034(11)
C9 0.0282(15) 0.0214(14) 0.0212(14) 0.0006(12) 0.0003(11) 0.0008(11)
C10 0.0337(16) 0.0216(14) 0.0180(13) -0.0010(11) -0.0010(12) 0.0042(12)
C11 0.0342(15) 0.0201(14) 0.0211(13) -0.0009(11) 0.0014(12) 0.0031(12)
C12 0.0380(17) 0.0234(15) 0.0271(15) 0.0074(12) 0.0014(13) 0.0017(13)
C13 0.0393(17) 0.0229(14) 0.0302(16) 0.0053(13) 0.0022(13) -0.0006(13)
C14 0.0354(16) 0.0217(14) 0.0224(14) -0.0001(12) 0.0022(12) -0.0002(12)
C15 0.0317(15) 0.0211(14) 0.0276(15) 0.0019(12) 0.0040(12) -0.0037(12)
C16 0.0278(15) 0.0296(15) 0.0307(15) 0.0059(13) -0.0041(12) -0.0055(12)
C17 0.0285(15) 0.0247(14) 0.0258(14) 0.0033(12) -0.0002(12) 0.0001(12)
C18 0.0254(15) 0.0312(15) 0.0243(14) 0.0010(12) -0.0021(12) -0.0032(12)
C19 0.0294(15) 0.0297(15) 0.0277(14) 0.0066(13) -0.0056(12) -0.0045(13)
C20 0.0303(15) 0.0275(14) 0.0186(13) 0.0032(12) -0.0007(12) -0.0014(12)
C21 0.0265(14) 0.0231(14) 0.0226(14) -0.0061(12) 0.0014(12) -0.0003(11)
C22 0.0310(15) 0.0233(15) 0.0208(14) -0.0046(12) 0.0011(12) -0.0007(12)
C23 0.0316(16) 0.0283(16) 0.0226(14) -0.0050(12) -0.0035(12) 0.0008(12)
C24 0.0234(15) 0.0366(16) 0.0312(15) -0.0086(14) 0.0015(13) -0.0024(12)
C25 0.0311(15) 0.0318(16) 0.0251(15) -0.0016(12) 0.0025(12) -0.0081(12)
C26 0.0308(15) 0.0290(15) 0.0228(14) -0.0033(12) 0.0007(12) -0.0060(12)
C27 0.0306(15) 0.0208(14) 0.0249(14) -0.0039(12) -0.0006(12) 0.0043(12)
C28 0.0333(15) 0.0213(14) 0.0224(14) -0.0024(12) -0.0014(12) 0.0023(12)
C29 0.0300(15) 0.0294(15) 0.0294(15) -0.0004(13) -0.0037(13) 0.0006(12)
C30 0.0339(17) 0.0355(17) 0.0363(17) 0.0031(15) -0.0068(14) 0.0094(14)
C31 0.0456(19) 0.0294(16) 0.0337(17) 0.0079(14) -0.0065(15) 0.0075(14)
C32 0.0385(17) 0.0247(15) 0.0321(16) 0.0022(13) 0.0002(14) 0.0039(13)
C33 0.0299(15) 0.0204(13) 0.0285(15) -0.0020(12) 0.0032(12) -0.0013(12)
C34 0.0316(15) 0.0230(14) 0.0250(14) -0.0011(12) 0.0045(12) -0.0024(12)
C35 0.0269(15) 0.0287(15) 0.0302(15) -0.0004(13) 0.0008(12) 0.0000(12)
C36 0.0311(16) 0.0354(17) 0.0393(18) -0.0007(14) 0.0057(14) -0.0066(13)
C37 0.0378(17) 0.0306(16) 0.0382(18) 0.0058(14) 0.0112(14) -0.0042(13)
C38 0.0375(17) 0.0256(15) 0.0295(15) 0.0011(13) 0.0048(13) -0.0003(13)
C39 0.0305(15) 0.0243(15) 0.0191(14) -0.0007(11) 0.0011(12) 0.0003(12)
C40 0.0297(15) 0.0264(15) 0.0219(14) 0.0000(12) 0.0007(12) 0.0007(12)
C41 0.0266(15) 0.0286(15) 0.0281(15) 0.0006(12) 0.0005(12) -0.0008(12)
C42 0.0279(15) 0.0420(18) 0.0284(16) 0.0009(14) -0.0067(13) 0.0021(13)
C43 0.0375(17) 0.0404(18) 0.0265(15) 0.0102(14) -0.0033(13) -0.0008(14)
C44 0.0300(15) 0.0335(16) 0.0251(14) 0.0021(13) 0.0005(12) -0.0042(13)
C45 0.0370(18) 0.050(2) 0.0429(18) 0.0135(17) 0.0079(15) 0.0130(16)
C46 0.046(2) 0.060(2) 0.053(2) 0.014(2) 0.0122(18) 0.0180(18)
C47 0.067(3) 0.050(2) 0.061(3) 0.004(2) 0.024(2) 0.018(2)
C48 0.072(3) 0.071(3) 0.068(3) -0.027(2) -0.004(2) 0.019(2)
C49 0.049(2) 0.054(2) 0.058(2) -0.0101(19) 0.0037(18) 0.0096(17)
N5 0.0371(14) 0.0335(14) 0.0309(13) 0.0115(12) 0.0043(11) 0.0027(11)

loop_
_atom_type_symbol
_atom_type_description
_atom_type_scat_dispersion_real
_atom_type_scat_dispersion_imag
_atom_type_scat_source
C C 0.0033 0.0016 'International Tables Vol C Tables 4.2.6.8 and 6.1.1.4'
H H 0.0000 0.0000 'International Tables Vol C Tables 4.2.6.8 and 6.1.1.4'
N N 0.0061 0.0033 'International Tables Vol C Tables 4.2.6.8 and 6.1.1.4'
Zn Zn 0.2839 1.4301 'International Tables Vol C Tables 4.2.6.8 and 6.1.1.4'

loop_
_geom_angle_atom_site_label_1
_geom_angle_atom_site_label_2
_geom_angle_atom_site_label_3
_geom_angle
N2 Zn1 N4 146.22(11)
N2 Zn1 N5 111.43(10)
N4 Zn1 N5 102.32(11)
N2 Zn1 N3 86.78(8)
N4 Zn1 N3 85.73(9)
N5 Zn1 N3 105.61(8)
N2 Zn1 N1 86.83(8)
N4 Zn1 N1 85.39(9)
N5 Zn1 N1 100.70(8)
N3 Zn1 N1 153.47(8)
C4 N1 C1 107.2(2)
C4 N1 Zn1 126.72(17)
C1 N1 Zn1 125.91(17)
C6 N2 C9 104.5(2)
C6 N2 Zn1 127.47(17)
C9 N2 Zn1 127.90(18)
C11 N3 C14 106.9(2)
C11 N3 Zn1 127.10(18)
C14 N3 Zn1 126.03(17)
C19 N4 C16 104.4(2)
C19 N4 Zn1 126.02(19)
C16 N4 Zn1 125.26(19)
N1 C1 C20 120.3(2)
N1 C1 C2 108.9(2)
C20 C1 C2 130.5(2)
C3 C2 C1 107.6(2)
C2 C3 C4 107.0(2)
N1 C4 C5 120.3(2)
N1 C4 C3 109.3(2)
C5 C4 C3 130.3(2)
C6 C5 C4 123.2(2)
C6 C5 C21 104.3(2)
C4 C5 C21 131.9(2)
N2 C6 C5 133.7(2)
N2 C6 C7 112.4(2)
C5 C6 C7 113.5(2)
C8 C7 C6 105.1(2)
C8 C7 C22 149.8(2)
C6 C7 C22 104.8(2)
C7 C8 C9 105.4(2)
C7 C8 C28 149.8(3)
C9 C8 C28 104.8(2)
N2 C9 C10 133.3(2)
N2 C9 C8 112.5(2)
C10 C9 C8 113.9(2)
C9 C10 C11 123.1(2)
C9 C10 C27 103.7(2)
C11 C10 C27 132.7(2)
N3 C11 C10 120.6(2)
N3 C11 C12 109.3(2)
C10 C11 C12 130.0(2)
C13 C12 C11 107.3(2)
C12 C13 C14 106.9(2)
N3 C14 C15 120.6(2)
N3 C14 C13 109.6(2)
C15 C14 C13 129.6(3)
C16 C15 C14 122.5(2)
C16 C15 C33 103.6(2)
C14 C15 C33 133.8(2)
N4 C16 C15 133.0(2)
N4 C16 C17 112.4(2)
C15 C16 C17 114.6(2)
C18 C17 C16 105.5(2)
C18 C17 C34 149.6(3)
C16 C17 C34 104.9(2)
C17 C18 C19 105.1(2)
C17 C18 C40 150.3(3)
C19 C18 C40 104.7(2)
N4 C19 C20 133.0(3)
N4 C19 C18 112.6(2)
C20 C19 C18 114.4(2)
C19 C20 C1 123.1(2)
C19 C20 C39 103.5(2)
C1 C20 C39 133.3(2)
C26 C21 C22 119.7(2)
C26 C21 C5 131.2(2)
C22 C21 C5 109.1(2)
C23 C22 C21 120.3(3)
C23 C22 C7 131.6(3)
C21 C22 C7 108.0(2)
C22 C23 C24 119.0(3)
C25 C24 C23 120.5(3)
C24 C25 C26 121.0(3)
C21 C26 C25 119.4(3)
C32 C27 C28 119.7(2)
C32 C27 C10 131.1(3)
C28 C27 C10 109.1(2)
C29 C28 C27 120.2(2)
C29 C28 C8 131.7(3)
C27 C28 C8 108.1(2)
C28 C29 C30 119.6(3)
C31 C30 C29 120.3(3)
C30 C31 C32 120.7(3)
C27 C32 C31 119.5(3)
C38 C33 C34 119.3(2)
C38 C33 C15 131.3(3)
C34 C33 C15 109.4(2)
C35 C34 C33 120.8(2)
C35 C34 C17 131.6(3)
C33 C34 C17 107.5(2)
C34 C35 C36 118.6(3)
C37 C36 C35 120.7(3)
C36 C37 C38 121.4(3)
C33 C38 C37 119.1(3)
C44 C39 C40 119.4(2)
C44 C39 C20 131.1(2)
C40 C39 C20 109.5(2)
C41 C40 C39 121.0(2)
C41 C40 C18 131.1(3)
C39 C40 C18 107.9(2)
C40 C41 C42 118.6(3)
C43 C42 C41 121.0(3)
C42 C43 C44 120.9(3)
C39 C44 C43 119.2(3)
N5 C45 C46 124.0(3)
C47 C46 C45 118.4(3)
C46 C47 C48 119.9(3)
C47 C48 C49 117.8(4)
N5 C49 C48 123.3(3)
C49 N5 C45 116.7(3)
C49 N5 Zn1 122.9(2)
C45 N5 Zn1 120.4(2)

loop_
_geom_bond_atom_site_label_1
_geom_bond_atom_site_label_2
_geom_bond_distance
Zn1 N2 1.894(2)
Zn1 N4 1.900(2)
Zn1 N5 2.079(3)
Zn1 N3 2.268(2)
Zn1 N1 2.277(2)
N1 C4 1.369(3)
N1 C1 1.376(3)
N2 C6 1.353(3)
N2 C9 1.355(3)
N3 C11 1.368(3)
N3 C14 1.369(3)
N4 C19 1.357(3)
N4 C16 1.359(3)
C1 C20 1.401(4)
C1 C2 1.434(4)
C2 C3 1.357(4)
C3 C4 1.439(4)
C4 C5 1.416(3)
C5 C6 1.397(4)
C5 C21 1.494(4)
C6 C7 1.448(3)
C7 C8 1.381(4)
C7 C22 1.468(4)
C8 C9 1.443(4)
C8 C28 1.464(4)
C9 C10 1.395(4)
C10 C11 1.414(4)
C10 C27 1.501(3)
C11 C12 1.443(4)
C12 C13 1.352(4)
C13 C14 1.440(4)
C14 C15 1.414(4)
C15 C16 1.393(4)
C15 C33 1.499(4)
C16 C17 1.440(4)
C17 C18 1.387(4)
C17 C34 1.470(4)
C18 C19 1.445(4)
C18 C40 1.465(4)
C19 C20 1.392(4)
C20 C39 1.499(3)
C21 C26 1.380(4)
C21 C22 1.437(4)
C22 C23 1.380(4)
C23 C24 1.405(4)
C24 C25 1.386(4)
C25 C26 1.397(4)
C27 C32 1.378(4)
C27 C28 1.430(4)
C28 C29 1.383(4)
C29 C30 1.398(4)
C30 C31 1.386(4)
C31 C32 1.406(4)
C33 C38 1.375(4)
C33 C34 1.443(4)
C34 C35 1.374(4)
C35 C36 1.400(4)
C36 C37 1.379(4)
C37 C38 1.394(4)
C39 C44 1.373(4)
C39 C40 1.434(4)
C40 C41 1.371(4)
C41 C42 1.396(4)
C42 C43 1.375(4)
C43 C44 1.403(4)
C45 N5 1.345(4)
C45 C46 1.365(4)
C46 C47 1.348(5)
C47 C48 1.376(5)
C48 C49 1.394(5)
C49 N5 1.315(4)

loop_
_geom_torsion_atom_site_label_1
_geom_torsion_atom_site_label_2
_geom_torsion_atom_site_label_3
_geom_torsion_atom_site_label_4
_geom_torsion
N2 Zn1 N1 C4 -14.4(2)
N4 Zn1 N1 C4 -161.5(2)
N5 Zn1 N1 C4 96.8(2)
N3 Zn1 N1 C4 -90.7(3)
N2 Zn1 N1 C1 170.3(2)
N4 Zn1 N1 C1 23.2(2)
N5 Zn1 N1 C1 -78.5(2)
N3 Zn1 N1 C1 94.0(3)
N4 Zn1 N2 C6 88.1(3)
N5 Zn1 N2 C6 -89.0(2)
N3 Zn1 N2 C6 165.5(2)
N1 Zn1 N2 C6 11.3(2)
N4 Zn1 N2 C9 -87.3(3)
N5 Zn1 N2 C9 95.6(2)
N3 Zn1 N2 C9 -9.9(2)
N1 Zn1 N2 C9 -164.1(2)
N2 Zn1 N3 C11 11.2(2)
N4 Zn1 N3 C11 158.2(2)
N5 Zn1 N3 C11 -100.2(2)
N1 Zn1 N3 C11 87.5(3)
N2 Zn1 N3 C14 -169.2(2)
N4 Zn1 N3 C14 -22.2(2)
N5 Zn1 N3 C14 79.4(2)
N1 Zn1 N3 C14 -92.9(3)
N2 Zn1 N4 C19 -102.3(3)
N5 Zn1 N4 C19 75.0(3)
N3 Zn1 N4 C19 -180.0(3)
N1 Zn1 N4 C19 -25.0(2)
N2 Zn1 N4 C16 104.6(3)
N5 Zn1 N4 C16 -78.1(3)
N3 Zn1 N4 C16 26.9(2)
N1 Zn1 N4 C16 -178.1(2)
C4 N1 C1 C20 171.9(2)
Zn1 N1 C1 C20 -12.1(4)
C4 N1 C1 C2 -2.5(3)
Zn1 N1 C1 C2 173.48(17)
N1 C1 C2 C3 2.1(3)
C20 C1 C2 C3 -171.5(3)
C1 C2 C3 C4 -0.8(3)
C1 N1 C4 C5 -173.6(2)
Zn1 N1 C4 C5 10.4(3)
C1 N1 C4 C3 2.0(3)
Zn1 N1 C4 C3 -173.95(17)
C2 C3 C4 N1 -0.7(3)
C2 C3 C4 C5 174.3(3)
N1 C4 C5 C6 0.6(4)
C3 C4 C5 C6 -174.0(3)
N1 C4 C5 C21 170.9(3)
C3 C4 C5 C21 -3.7(5)
C9 N2 C6 C5 170.6(3)
Zn1 N2 C6 C5 -5.7(4)
C9 N2 C6 C7 -1.8(3)
Zn1 N2 C6 C7 -178.03(17)
C4 C5 C6 N2 -4.3(5)
C21 C5 C6 N2 -176.9(3)
C4 C5 C6 C7 168.0(2)
C21 C5 C6 C7 -4.6(3)
N2 C6 C7 C8 1.0(3)
C5 C6 C7 C8 -173.0(2)
N2 C6 C7 C22 177.2(2)
C5 C6 C7 C22 3.3(3)
C6 C7 C8 C9 0.2(3)
C22 C7 C8 C9 -172.6(4)
C6 C7 C8 C28 176.3(4)
C22 C7 C8 C28 3.5(8)
C6 N2 C9 C10 -171.4(3)
Zn1 N2 C9 C10 4.8(4)
C6 N2 C9 C8 1.9(3)
Zn1 N2 C9 C8 178.15(17)
C7 C8 C9 N2 -1.4(3)
C28 C8 C9 N2 -179.3(2)
C7 C8 C9 C10 173.4(2)
C28 C8 C9 C10 -4.6(3)
N2 C9 C10 C11 5.4(5)
C8 C9 C10 C11 -167.9(2)
N2 C9 C10 C27 178.8(3)
C8 C9 C10 C27 5.5(3)
C14 N3 C11 C10 174.1(2)
Zn1 N3 C11 C10 -6.2(3)
C14 N3 C11 C12 -2.6(3)
Zn1 N3 C11 C12 177.08(17)
C9 C10 C11 N3 -3.5(4)
C27 C10 C11 N3 -174.7(3)
C9 C10 C11 C12 172.5(3)
C27 C10 C11 C12 1.2(5)
N3 C11 C12 C13 1.1(3)
C10 C11 C12 C13 -175.2(3)
C11 C12 C13 C14 0.7(3)
C11 N3 C14 C15 -171.9(2)
Zn1 N3 C14 C15 8.4(4)
C11 N3 C14 C13 3.1(3)
Zn1 N3 C14 C13 -176.62(17)
C12 C13 C14 N3 -2.4(3)
C12 C13 C14 C15 172.0(3)
N3 C14 C15 C16 7.9(4)
C13 C14 C15 C16 -166.0(3)
N3 C14 C15 C33 -176.8(3)
C13 C14 C15 C33 9.4(5)
C19 N4 C16 C15 179.0(3)
Zn1 N4 C16 C15 -23.2(5)
C19 N4 C16 C17 0.6(3)
Zn1 N4 C16 C17 158.4(2)
C14 C15 C16 N4 -2.0(5)
C33 C15 C16 N4 -178.6(3)
C14 C15 C16 C17 176.3(3)
C33 C15 C16 C17 -0.2(3)
N4 C16 C17 C18 0.0(3)
C15 C16 C17 C18 -178.7(2)
N4 C16 C17 C34 179.4(2)
C15 C16 C17 C34 0.7(3)
C16 C17 C18 C19 -0.5(3)
C34 C17 C18 C19 -179.4(4)
C16 C17 C18 C40 -178.2(5)
C34 C17 C18 C40 2.9(9)
C16 N4 C19 C20 177.9(3)
Zn1 N4 C19 C20 20.3(5)
C16 N4 C19 C18 -0.9(3)
Zn1 N4 C19 C18 -158.5(2)
C17 C18 C19 N4 0.9(3)
C40 C18 C19 N4 179.7(2)
C17 C18 C19 C20 -178.2(2)
C40 C18 C19 C20 0.7(3)
N4 C19 C20 C1 2.1(5)
C18 C19 C20 C1 -179.1(3)
N4 C19 C20 C39 -179.1(3)
C18 C19 C20 C39 -0.3(3)
N1 C1 C20 C19 -4.4(4)
C2 C1 C20 C19 168.6(3)
N1 C1 C20 C39 177.2(3)
C2 C1 C20 C39 -9.8(5)
C6 C5 C21 C26 -178.5(3)
C4 C5 C21 C26 9.8(5)
C6 C5 C21 C22 4.2(3)
C4 C5 C21 C22 -167.5(3)
C26 C21 C22 C23 -1.6(4)
C5 C21 C22 C23 176.1(2)
C26 C21 C22 C7 180.0(2)
C5 C21 C22 C7 -2.4(3)
C8 C7 C22 C23 -5.8(6)
C6 C7 C22 C23 -178.6(3)
C8 C7 C22 C21 172.4(4)
C6 C7 C22 C21 -0.4(3)
C21 C22 C23 C24 1.0(4)
C7 C22 C23 C24 179.0(3)
C22 C23 C24 C25 0.3(4)
C23 C24 C25 C26 -0.9(4)
C22 C21 C26 C25 1.0(4)
C5 C21 C26 C25 -176.1(3)
C24 C25 C26 C21 0.2(4)
C9 C10 C27 C32 175.2(3)
C11 C10 C27 C32 -12.4(5)
C9 C10 C27 C28 -4.3(3)
C11 C10 C27 C28 168.1(3)
C32 C27 C28 C29 2.4(4)
C10 C27 C28 C29 -178.1(2)
C32 C27 C28 C8 -177.8(2)
C10 C27 C28 C8 1.7(3)
C7 C8 C28 C29 5.2(7)
C9 C8 C28 C29 -178.8(3)
C7 C8 C28 C27 -174.6(4)
C9 C8 C28 C27 1.5(3)
C27 C28 C29 C30 -1.2(4)
C8 C28 C29 C30 179.1(3)
C28 C29 C30 C31 -0.3(4)
C29 C30 C31 C32 0.7(4)
C28 C27 C32 C31 -2.0(4)
C10 C27 C32 C31 178.5(3)
C30 C31 C32 C27 0.5(4)
C16 C15 C33 C38 179.9(3)
C14 C15 C33 C38 3.9(5)
C16 C15 C33 C34 -0.4(3)
C14 C15 C33 C34 -176.3(3)
C38 C33 C34 C35 -0.6(4)
C15 C33 C34 C35 179.5(2)
C38 C33 C34 C17 -179.4(2)
C15 C33 C34 C17 0.8(3)
C18 C17 C34 C35 -0.5(7)
C16 C17 C34 C35 -179.5(3)
C18 C17 C34 C33 178.1(4)
C16 C17 C34 C33 -0.9(3)
C33 C34 C35 C36 0.9(4)
C17 C34 C35 C36 179.3(3)
C34 C35 C36 C37 -1.4(4)
C35 C36 C37 C38 1.6(5)
C34 C33 C38 C37 0.8(4)
C15 C33 C38 C37 -179.5(3)
C36 C37 C38 C33 -1.2(4)
C19 C20 C39 C44 179.5(3)
C1 C20 C39 C44 -1.8(5)
C19 C20 C39 C40 -0.1(3)
C1 C20 C39 C40 178.5(3)
C44 C39 C40 C41 0.1(4)
C20 C39 C40 C41 179.8(2)
C44 C39 C40 C18 -179.2(2)
C20 C39 C40 C18 0.5(3)
C17 C18 C40 C41 -2.2(7)
C19 C18 C40 C41 -179.9(3)
C17 C18 C40 C39 177.0(5)
C19 C18 C40 C39 -0.7(3)
C39 C40 C41 C42 0.5(4)
C18 C40 C41 C42 179.5(3)
C40 C41 C42 C43 -1.2(4)
C41 C42 C43 C44 1.4(5)
C40 C39 C44 C43 0.1(4)
C20 C39 C44 C43 -179.6(3)
C42 C43 C44 C39 -0.8(4)
N5 C45 C46 C47 0.4(5)
C45 C46 C47 C48 -0.6(5)
C46 C47 C48 C49 0.4(6)
C47 C48 C49 N5 -0.1(6)
C48 C49 N5 C45 -0.2(5)
C48 C49 N5 Zn1 176.8(3)
C46 C45 N5 C49 0.0(5)
C46 C45 N5 Zn1 -177.0(2)
N2 Zn1 N5 C49 -5.8(3)
N4 Zn1 N5 C49 175.8(3)
N3 Zn1 N5 C49 86.8(3)
N1 Zn1 N5 C49 -96.6(3)
N2 Zn1 N5 C45 171.0(2)
N4 Zn1 N5 C45 -7.3(2)
N3 Zn1 N5 C45 -96.3(2)
N1 Zn1 N5 C45 80.2(2)

loop_
_platon_squeeze_void_nr
_platon_squeeze_void_average_x
_platon_squeeze_void_average_y
_platon_squeeze_void_average_z
_platon_squeeze_void_volume
_platon_squeeze_void_count_electrons
_platon_squeeze_void_content
1 0.500 0.500 0.500 291 78 ' '
2 0.500 1.000 0.000 291 78 ' '
